data_7246741
loop_
_publ_author_name
'Zhou, Fuli'
'Body, Carole'
'Robeyns, Koen'
'Leyssens, Tom'
'Shemchuk, Oleksii'

_publ_section_title
;
 On the pairwise cocrystallization of racemic compounds
;
_journal_issue 20
_journal_name_full CrystEngComm
_journal_page_first 3060
_journal_page_last 3065
_journal_paper_doi 10.1039/D3CE00226H
_journal_volume 25
_journal_year 2023
_chemical_absolute_configuration ad
_chemical_formula_moiety 'C8 H7 Cl O3, C8 H14 N2 O2'
_chemical_formula_sum 'C16 H21 Cl N2 O5'
_chemical_formula_weight 356.80
_space_group_crystal_system monoclinic
_space_group_IT_number 4
_space_group_name_Hall 'P 2yb'
_space_group_name_H-M_alt 'P 1 21 1'
_atom_sites_solution_hydrogens geom
_atom_sites_solution_primary 'dual space'
_audit_creation_method SHELXL-2018/3
_audit_update_record
;
2023-03-09 deposited with the CCDC.	2023-04-28 downloaded from the CCDC.
;
_cell_angle_alpha 90
_cell_angle_beta 113.879(7)
_cell_angle_gamma 90
_cell_formula_units_Z 2
_cell_length_a 11.8318(7)
_cell_length_b 5.8252(3)
_cell_length_c 13.9008(8)
_cell_measurement_reflns_used 5282
_cell_measurement_temperature 297(2)
_cell_measurement_theta_max 25.2750
_cell_measurement_theta_min 2.9080
_cell_volume 876.07(10)
_computing_cell_refinement
;
CrysAlisPro, Agilent Technologies,
Version 1.171.37.35 (release 13-08-2014 CrysAlis171 .NET)
(compiled Aug 13 2014,18:06:01)
;
_computing_data_collection MAR
_computing_data_reduction
;
CrysAlisPro, Agilent Technologies,
Version 1.171.37.35 (release 13-08-2014 CrysAlis171 .NET)
(compiled Aug 13 2014,18:06:01)
;
_computing_molecular_graphics 'MERCURY (Macrae et al., 2008)'
_computing_publication_material
;
'MERCURY (Macrae et al., 2008), Platon (Spek, 2009)'
;
_computing_structure_refinement 'SHELXL-2018/3 (Sheldrick, 2018)'
_computing_structure_solution 'SHELXT (Sheldrick, 2015)'
_diffrn_ambient_temperature 297(2)
_diffrn_measured_fraction_theta_full 0.998
_diffrn_measured_fraction_theta_max 0.998
_diffrn_measurement_device_type 'MAR345 image plate'
_diffrn_measurement_method
;
'180 images, \D\F 2.0\% '
;
_diffrn_radiation_type MoK\a
_diffrn_radiation_wavelength 0.71073
_diffrn_reflns_av_R_equivalents 0.0451
_diffrn_reflns_av_unetI/netI 0.0382
_diffrn_reflns_Laue_measured_fraction_full 0.998
_diffrn_reflns_Laue_measured_fraction_max 0.998
_diffrn_reflns_limit_h_max 14
_diffrn_reflns_limit_h_min -14
_diffrn_reflns_limit_k_max 7
_diffrn_reflns_limit_k_min -7
_diffrn_reflns_limit_l_max 16
_diffrn_reflns_limit_l_min -16
_diffrn_reflns_number 11897
_diffrn_reflns_point_group_measured_fraction_full 0.998
_diffrn_reflns_point_group_measured_fraction_max 0.998
_diffrn_reflns_theta_full 25.242
_diffrn_reflns_theta_max 25.685
_diffrn_reflns_theta_min 2.925
_diffrn_source 'Incoatec microfocus source'
_exptl_absorpt_coefficient_mu 0.246
_exptl_absorpt_correction_T_max 1.00000
_exptl_absorpt_correction_T_min 0.60286
_exptl_absorpt_correction_type multi-scan
_exptl_absorpt_process_details
;
CrysAlisPro, Agilent Technologies,
Version 1.171.37.35 (release 13-08-2014 CrysAlis171 .NET)
(compiled Aug 13 2014,18:06:01)
Empirical absorption correction using spherical harmonics,
 implemented in SCALE3 ABSPACK scaling algorithm.
;
_exptl_crystal_colour colourless
_exptl_crystal_density_diffrn 1.353
_exptl_crystal_description rod
_exptl_crystal_F_000 376
_exptl_crystal_size_max 0.5
_exptl_crystal_size_mid 0.07
_exptl_crystal_size_min 0.02
_refine_diff_density_max 0.613
_refine_diff_density_min -0.341
_refine_diff_density_rms 0.056
_refine_ls_abs_structure_details
;
 Flack x determined using 1100 quotients [(I+)-(I-)]/[(I+)+(I-)]
 (Parsons, Flack and Wagner, Acta Cryst. B69 (2013) 249-259).
;
_refine_ls_abs_structure_Flack 0.02(4)
_refine_ls_extinction_method none
_refine_ls_goodness_of_fit_ref 1.068
_refine_ls_hydrogen_treatment constr
_refine_ls_matrix_type full
_refine_ls_number_parameters 219
_refine_ls_number_reflns 3314
_refine_ls_number_restraints 1
_refine_ls_restrained_S_all 1.068
_refine_ls_R_factor_all 0.0659
_refine_ls_R_factor_gt 0.0581
_refine_ls_shift/su_max 0.000
_refine_ls_shift/su_mean 0.000
_refine_ls_structure_factor_coef Fsqd
_refine_ls_weighting_details 'w=1/[\s^2^(Fo^2^)+(0.0837P)^2^+0.4971P] where P=(Fo^2^+2Fc^2^)/3'
_refine_ls_weighting_scheme calc
_refine_ls_wR_factor_gt 0.1563
_refine_ls_wR_factor_ref 0.1620
_reflns_Friedel_coverage 0.810
_reflns_Friedel_fraction_full 0.998
_reflns_Friedel_fraction_max 0.998
_reflns_number_gt 2886
_reflns_number_total 3314
_reflns_threshold_expression 'I > 2\s(I)'
_cod_data_source_file d3ce00226h2.cif
_cod_data_source_block alex_fl184A
_cod_depositor_comments 'Adding full bibliography for 7246740--7246756.cif.'
_cod_original_cell_volume 876.06(9)
_cod_original_sg_symbol_H-M 'P 21'
_cod_database_code 7246741
_shelx_shelxl_version_number 2018/3
_shelx_space_group_comment
;
The symmetry employed for this shelxl refinement is uniquely defined
by the following loop, which should always be used as a source of
symmetry information in preference to the above space-group names.
They are only intended as comments.
;

loop_
_space_group_symop_operation_xyz
'x, y, z'
'-x, y+1/2, -z'

loop_
_atom_site_label
_atom_site_type_symbol
_atom_site_fract_x
_atom_site_fract_y
_atom_site_fract_z
_atom_site_U_iso_or_equiv
_atom_site_adp_type
_atom_site_occupancy
_atom_site_site_symmetry_order
_atom_site_calc_flag
_atom_site_refinement_flags_posn
_atom_site_refinement_flags_adp
_atom_site_refinement_flags_occupancy
_atom_site_disorder_assembly
_atom_site_disorder_group
Cl1 Cl -0.03037(19) 0.6470(3) 0.77615(13) 0.0785(6) Uani 1 1 d . . . . .
C2 C -0.0500(5) 0.8697(10) 0.6875(4) 0.0482(12) Uani 1 1 d . . . . .
C3 C -0.1565(6) 0.8761(14) 0.5947(5) 0.0665(18) Uani 1 1 d . . . . .
H3 H -0.217535 0.765117 0.581160 0.080 Uiso 1 1 calc R U . . .
C4 C -0.1699(6) 1.0453(17) 0.5247(5) 0.078(2) Uani 1 1 d . . . . .
H4 H -0.241499 1.050357 0.463070 0.094 Uiso 1 1 calc R U . . .
C5 C -0.0809(8) 1.2105(14) 0.5420(5) 0.080(2) Uani 1 1 d . . . . .
H5 H -0.091442 1.326345 0.493028 0.096 Uiso 1 1 calc R U . . .
C6 C 0.0238(6) 1.1996(11) 0.6333(5) 0.0637(16) Uani 1 1 d . . . . .
H6 H 0.084746 1.310277 0.645763 0.076 Uiso 1 1 calc R U . . .
C7 C 0.0421(4) 1.0287(9) 0.7083(4) 0.0424(11) Uani 1 1 d . . . . .
C8 C 0.1622(5) 1.0295(11) 0.8077(4) 0.0518(13) Uani 1 1 d . . . . .
H8 H 0.211048 1.158240 0.799657 0.062 Uiso 1 1 calc R U . . .
O9 O 0.1412(4) 1.0767(9) 0.8943(3) 0.0712(13) Uani 1 1 d . . . . .
H9 H 0.200751 1.145591 0.937191 0.107 Uiso 1 1 calc R U . . .
C10 C 0.2401(4) 0.8159(10) 0.8183(3) 0.0434(11) Uani 1 1 d . . . . .
O11 O 0.2358(4) 0.7407(8) 0.7275(3) 0.0605(11) Uani 1 1 d . . . . .
H11 H 0.279070 0.625874 0.737323 0.091 Uiso 1 1 calc R U . . .
O12 O 0.3085(4) 0.7409(8) 0.9011(3) 0.0641(12) Uani 1 1 d . . . . .
O21 O 0.6646(4) -0.2124(7) 0.9384(3) 0.0588(10) Uani 1 1 d . . . . .
C22 C 0.7089(4) -0.0571(9) 0.9063(4) 0.0396(11) Uani 1 1 d . . . . .
C23 C 0.8442(5) 0.0026(12) 0.9439(5) 0.0588(16) Uani 1 1 d . . . . .
H23A H 0.881089 0.022962 1.019682 0.071 Uiso 1 1 calc R U . . .
H23B H 0.888494 -0.117622 0.925441 0.071 Uiso 1 1 calc R U . . .
C24 C 0.8480(5) 0.2223(12) 0.8894(5) 0.0643(17) Uani 1 1 d . . . . .
H24A H 0.907636 0.211225 0.858094 0.077 Uiso 1 1 calc R U . . .
H24B H 0.871531 0.348650 0.939091 0.077 Uiso 1 1 calc R U . . .
C25 C 0.7197(5) 0.2612(11) 0.8052(5) 0.0543(14) Uani 1 1 d . . . . .
H25A H 0.691331 0.415910 0.808678 0.065 Uiso 1 1 calc R U . . .
H25B H 0.717840 0.235228 0.735594 0.065 Uiso 1 1 calc R U . . .
N26 N 0.6444(3) 0.0911(7) 0.8302(3) 0.0373(9) Uani 1 1 d . . . . .
C27 C 0.5111(4) 0.0793(8) 0.7730(3) 0.0367(10) Uani 1 1 d . . . . .
H27 H 0.483122 -0.055673 0.799363 0.044 Uiso 1 1 calc R U . . .
C28 C 0.4716(5) 0.0436(12) 0.6548(4) 0.0545(14) Uani 1 1 d . . . . .
H28A H 0.382028 0.038266 0.620870 0.065 Uiso 1 1 calc R U . . .
H28B H 0.498893 0.173710 0.626236 0.065 Uiso 1 1 calc R U . . .
C29 C 0.5235(7) -0.1748(14) 0.6291(6) 0.079(2) Uani 1 1 d . . . . .
H29A H 0.496251 -0.188243 0.554236 0.118 Uiso 1 1 calc R U . . .
H29B H 0.494848 -0.304841 0.655388 0.118 Uiso 1 1 calc R U . . .
H29C H 0.612114 -0.169683 0.661434 0.118 Uiso 1 1 calc R U . . .
C30 C 0.4492(4) 0.2875(9) 0.7974(3) 0.0396(10) Uani 1 1 d . . . . .
N32 N 0.4891(4) 0.3534(10) 0.8948(3) 0.0614(14) Uani 1 1 d . . . . .
H32A H 0.453086 0.464499 0.911964 0.074 Uiso 1 1 calc R U . . .
H32B H 0.551546 0.285983 0.942143 0.074 Uiso 1 1 calc R U . . .
O31 O 0.3604(4) 0.3766(8) 0.7259(3) 0.0612(12) Uani 1 1 d . . . . .

loop_
_atom_site_aniso_label
_atom_site_aniso_U_11
_atom_site_aniso_U_22
_atom_site_aniso_U_33
_atom_site_aniso_U_23
_atom_site_aniso_U_13
_atom_site_aniso_U_12
Cl1 0.0996(13) 0.0707(11) 0.0652(10) 0.0042(8) 0.0333(9) -0.0206(10)
C2 0.050(3) 0.056(3) 0.040(3) -0.008(2) 0.021(2) -0.001(3)
C3 0.045(3) 0.098(5) 0.058(4) -0.022(4) 0.021(3) -0.011(3)
C4 0.055(4) 0.123(7) 0.043(3) 0.004(4) 0.006(3) 0.021(4)
C5 0.099(6) 0.082(5) 0.051(4) 0.019(3) 0.021(4) 0.022(4)
C6 0.072(4) 0.057(4) 0.061(4) -0.003(3) 0.026(3) 0.001(3)
C7 0.041(2) 0.047(3) 0.035(2) -0.008(2) 0.0102(19) 0.007(2)
C8 0.043(3) 0.057(3) 0.048(3) -0.016(3) 0.011(2) 0.001(2)
O9 0.057(2) 0.092(4) 0.055(2) -0.032(2) 0.0135(19) -0.003(2)
C10 0.033(2) 0.058(3) 0.033(2) -0.006(2) 0.0073(19) -0.005(2)
O11 0.061(2) 0.074(3) 0.0358(17) -0.0035(18) 0.0082(16) 0.028(2)
O12 0.054(2) 0.088(3) 0.0330(18) -0.0034(19) -0.0003(16) 0.016(2)
O21 0.053(2) 0.058(2) 0.054(2) 0.0257(19) 0.0101(17) 0.0016(19)
C22 0.034(2) 0.043(3) 0.035(2) 0.002(2) 0.008(2) 0.006(2)
C23 0.028(2) 0.083(4) 0.054(3) 0.000(3) 0.005(2) 0.005(3)
C24 0.034(3) 0.067(4) 0.091(4) -0.005(3) 0.025(3) -0.007(3)
C25 0.045(3) 0.057(3) 0.064(3) 0.015(3) 0.025(2) -0.008(3)
N26 0.0272(17) 0.040(2) 0.0391(19) 0.0106(16) 0.0078(15) -0.0005(16)
C27 0.030(2) 0.040(3) 0.035(2) 0.0057(18) 0.0074(17) 0.0009(18)
C28 0.051(3) 0.065(4) 0.038(3) -0.002(3) 0.008(2) 0.009(3)
C29 0.079(5) 0.078(5) 0.075(4) -0.017(4) 0.027(4) 0.012(4)
C30 0.029(2) 0.051(3) 0.036(2) 0.004(2) 0.0104(18) 0.003(2)
N32 0.052(3) 0.084(4) 0.034(2) -0.004(2) 0.0037(19) 0.023(3)
O31 0.051(2) 0.078(3) 0.0394(19) 0.0018(19) 0.0035(17) 0.031(2)

loop_
_atom_type_symbol
_atom_type_description
_atom_type_scat_dispersion_real
_atom_type_scat_dispersion_imag
_atom_type_scat_source
C C 0.0033 0.0016 'International Tables Vol C Tables 4.2.6.8 and 6.1.1.4'
H H 0.0000 0.0000 'International Tables Vol C Tables 4.2.6.8 and 6.1.1.4'
N N 0.0061 0.0033 'International Tables Vol C Tables 4.2.6.8 and 6.1.1.4'
O O 0.0106 0.0060 'International Tables Vol C Tables 4.2.6.8 and 6.1.1.4'
Cl Cl 0.1484 0.1585 'International Tables Vol C Tables 4.2.6.8 and 6.1.1.4'

loop_
_geom_angle_atom_site_label_1
_geom_angle_atom_site_label_2
_geom_angle_atom_site_label_3
_geom_angle
_geom_angle_site_symmetry_1
_geom_angle_site_symmetry_3
_geom_angle_publ_flag
C7 C2 C3 121.5(6) . . ?
C7 C2 Cl1 119.2(4) . . ?
C3 C2 Cl1 119.2(5) . . ?
C4 C3 C2 119.1(6) . . ?
C4 C3 H3 120.4 . . ?
C2 C3 H3 120.4 . . ?
C3 C4 C5 121.9(6) . . ?
C3 C4 H4 119.1 . . ?
C5 C4 H4 119.1 . . ?
C6 C5 C4 118.1(7) . . ?
C6 C5 H5 121.0 . . ?
C4 C5 H5 121.0 . . ?
C5 C6 C7 122.3(7) . . ?
C5 C6 H6 118.8 . . ?
C7 C6 H6 118.8 . . ?
C2 C7 C6 117.1(5) . . ?
C2 C7 C8 124.2(5) . . ?
C6 C7 C8 118.7(5) . . ?
O9 C8 C10 113.8(5) . . ?
O9 C8 C7 111.5(4) . . ?
C10 C8 C7 113.0(4) . . ?
O9 C8 H8 106.0 . . ?
C10 C8 H8 106.0 . . ?
C7 C8 H8 106.0 . . ?
C8 O9 H9 109.5 . . ?
O12 C10 O11 123.5(5) . . ?
O12 C10 C8 122.9(5) . . ?
O11 C10 C8 113.1(4) . . ?
C10 O11 H11 109.5 . . ?
O21 C22 N26 125.3(4) . . ?
O21 C22 C23 126.7(5) . . ?
N26 C22 C23 108.1(5) . . ?
C24 C23 C22 105.4(5) . . ?
C24 C23 H23A 110.7 . . ?
C22 C23 H23A 110.7 . . ?
C24 C23 H23B 110.7 . . ?
C22 C23 H23B 110.7 . . ?
H23A C23 H23B 108.8 . . ?
C23 C24 C25 107.1(5) . . ?
C23 C24 H24A 110.3 . . ?
C25 C24 H24A 110.3 . . ?
C23 C24 H24B 110.3 . . ?
C25 C24 H24B 110.3 . . ?
H24A C24 H24B 108.5 . . ?
N26 C25 C24 103.3(4) . . ?
N26 C25 H25A 111.1 . . ?
C24 C25 H25A 111.1 . . ?
N26 C25 H25B 111.1 . . ?
C24 C25 H25B 111.1 . . ?
H25A C25 H25B 109.1 . . ?
C22 N26 C27 123.1(4) . . ?
C22 N26 C25 114.7(4) . . ?
C27 N26 C25 122.1(4) . . ?
N26 C27 C30 110.7(4) . . ?
N26 C27 C28 112.7(4) . . ?
C30 C27 C28 112.4(4) . . ?
N26 C27 H27 106.8 . . ?
C30 C27 H27 106.8 . . ?
C28 C27 H27 106.8 . . ?
C29 C28 C27 113.0(5) . . ?
C29 C28 H28A 109.0 . . ?
C27 C28 H28A 109.0 . . ?
C29 C28 H28B 109.0 . . ?
C27 C28 H28B 109.0 . . ?
H28A C28 H28B 107.8 . . ?
C28 C29 H29A 109.5 . . ?
C28 C29 H29B 109.5 . . ?
H29A C29 H29B 109.5 . . ?
C28 C29 H29C 109.5 . . ?
H29A C29 H29C 109.5 . . ?
H29B C29 H29C 109.5 . . ?
O31 C30 N32 123.2(5) . . ?
O31 C30 C27 119.1(4) . . ?
N32 C30 C27 117.6(4) . . ?
C30 N32 H32A 120.0 . . ?
C30 N32 H32B 120.0 . . ?
H32A N32 H32B 120.0 . . ?

loop_
_geom_bond_atom_site_label_1
_geom_bond_atom_site_label_2
_geom_bond_distance
_geom_bond_site_symmetry_2
_geom_bond_publ_flag
Cl1 C2 1.739(6) . ?
C2 C7 1.369(8) . ?
C2 C3 1.391(8) . ?
C3 C4 1.348(11) . ?
C3 H3 0.9300 . ?
C4 C5 1.374(12) . ?
C4 H4 0.9300 . ?
C5 C6 1.370(9) . ?
C5 H5 0.9300 . ?
C6 C7 1.393(8) . ?
C6 H6 0.9300 . ?
C7 C8 1.529(7) . ?
C8 O9 1.353(7) . ?
C8 C10 1.520(8) . ?
C8 H8 0.9800 . ?
O9 H9 0.8200 . ?
C10 O12 1.191(6) . ?
C10 O11 1.316(6) . ?
O11 H11 0.8200 . ?
O21 C22 1.217(7) . ?
C22 N26 1.339(6) . ?
C22 C23 1.510(7) . ?
C23 C24 1.497(10) . ?
C23 H23A 0.9700 . ?
C23 H23B 0.9700 . ?
C24 C25 1.512(8) . ?
C24 H24A 0.9700 . ?
C24 H24B 0.9700 . ?
C25 N26 1.466(6) . ?
C25 H25A 0.9700 . ?
C25 H25B 0.9700 . ?
N26 C27 1.453(5) . ?
C27 C30 1.524(7) . ?
C27 C28 1.530(7) . ?
C27 H27 0.9800 . ?
C28 C29 1.517(10) . ?
C28 H28A 0.9700 . ?
C28 H28B 0.9700 . ?
C29 H29A 0.9600 . ?
C29 H29B 0.9600 . ?
C29 H29C 0.9600 . ?
C30 O31 1.231(6) . ?
C30 N32 1.298(7) . ?
N32 H32A 0.8600 . ?
N32 H32B 0.8600 . ?

loop_
_geom_torsion_atom_site_label_1
_geom_torsion_atom_site_label_2
_geom_torsion_atom_site_label_3
_geom_torsion_atom_site_label_4
_geom_torsion
_geom_torsion_site_symmetry_1
_geom_torsion_site_symmetry_2
_geom_torsion_site_symmetry_3
_geom_torsion_site_symmetry_4
_geom_torsion_publ_flag
C7 C2 C3 C4 -1.2(9) . . . . ?
Cl1 C2 C3 C4 -178.2(5) . . . . ?
C2 C3 C4 C5 0.6(11) . . . . ?
C3 C4 C5 C6 0.0(11) . . . . ?
C4 C5 C6 C7 -0.2(10) . . . . ?
C3 C2 C7 C6 1.1(8) . . . . ?
Cl1 C2 C7 C6 178.0(4) . . . . ?
C3 C2 C7 C8 -179.0(5) . . . . ?
Cl1 C2 C7 C8 -2.1(7) . . . . ?
C5 C6 C7 C2 -0.4(9) . . . . ?
C5 C6 C7 C8 179.7(6) . . . . ?
C2 C7 C8 O9 -67.2(7) . . . . ?
C6 C7 C8 O9 112.7(6) . . . . ?
C2 C7 C8 C10 62.4(7) . . . . ?
C6 C7 C8 C10 -117.7(6) . . . . ?
O9 C8 C10 O12 -23.1(8) . . . . ?
C7 C8 C10 O12 -151.6(5) . . . . ?
O9 C8 C10 O11 164.8(5) . . . . ?
C7 C8 C10 O11 36.4(7) . . . . ?
O21 C22 C23 C24 -173.2(5) . . . . ?
N26 C22 C23 C24 7.0(6) . . . . ?
C22 C23 C24 C25 -11.5(7) . . . . ?
C23 C24 C25 N26 11.4(7) . . . . ?
O21 C22 N26 C27 -2.1(8) . . . . ?
C23 C22 N26 C27 177.7(5) . . . . ?
O21 C22 N26 C25 -179.4(5) . . . . ?
C23 C22 N26 C25 0.4(6) . . . . ?
C24 C25 N26 C22 -7.5(6) . . . . ?
C24 C25 N26 C27 175.2(5) . . . . ?
C22 N26 C27 C30 113.7(5) . . . . ?
C25 N26 C27 C30 -69.2(6) . . . . ?
C22 N26 C27 C28 -119.4(5) . . . . ?
C25 N26 C27 C28 57.7(6) . . . . ?
N26 C27 C28 C29 59.1(7) . . . . ?
C30 C27 C28 C29 -174.8(5) . . . . ?
N26 C27 C30 O31 140.7(5) . . . . ?
C28 C27 C30 O31 13.6(7) . . . . ?
N26 C27 C30 N32 -43.2(6) . . . . ?
C28 C27 C30 N32 -170.3(5) . . . . ?
